data_2216516
loop_
_publ_author_name
'Zhou, Bin'
'Zheng, Peng-Wu'

_publ_section_title
;
 4-Chloro-<i>N</i>-(2,4-dimethylphenyl)benzamide
;
_journal_coeditor_code HG2319
_journal_issue 12
_journal_name_full 'Acta Crystallographica Section E'
_journal_page_first o4630
_journal_page_last o4630
_journal_paper_doi 10.1107/S1600536807054256
_journal_volume 63
_journal_year 2007
_chemical_formula_iupac 'C15 H14 Cl N O'
_chemical_formula_moiety 'C15 H14 Cl N O'
_chemical_formula_sum 'C15 H14 Cl N O'
_chemical_formula_weight 259.72
_chemical_name_systematic
;
4-Chloro-N-(2,4-dimethylphenyl)benzamide
;
_space_group_IT_number 14
_symmetry_cell_setting monoclinic
_symmetry_space_group_name_Hall '-P 2ybc'
_symmetry_space_group_name_H-M 'P 1 21/c 1'
_atom_sites_solution_hydrogens geom
_atom_sites_solution_primary direct
_atom_sites_solution_secondary difmap
_cell_angle_alpha 90.00
_cell_angle_beta 99.654(4)
_cell_angle_gamma 90.00
_cell_formula_units_Z 4
_cell_length_a 22.918(6)
_cell_length_b 6.4588(17)
_cell_length_c 9.261(3)
_cell_measurement_reflns_used 2688
_cell_measurement_temperature 294(2)
_cell_measurement_theta_max 26.26
_cell_measurement_theta_min 3.10
_cell_volume 1351.4(7)
_computing_cell_refinement 'SMART (Bruker, 1997)'
_computing_data_collection 'SMART (Bruker, 1997)'
_computing_data_reduction 'SAINT (Bruker, 1997)'
_computing_molecular_graphics 'SHELXTL (Bruker, 1997)'
_computing_publication_material 'SHELXTL (Bruker, 1997)'
_computing_structure_refinement 'SHELXL97 (Sheldrick, 1997)'
_computing_structure_solution 'SHELXS97 (Sheldrick, 1997)'
_diffrn_ambient_temperature 294(2)
_diffrn_measured_fraction_theta_full 0.990
_diffrn_measured_fraction_theta_max 0.990
_diffrn_measurement_device_type 'Bruker SMART 1K CCD area-detector'
_diffrn_measurement_method '\f and \w scans'
_diffrn_radiation_monochromator graphite
_diffrn_radiation_source 'fine-focus sealed tube'
_diffrn_radiation_type MoK\a
_diffrn_radiation_wavelength 0.71073
_diffrn_reflns_av_R_equivalents 0.0229
_diffrn_reflns_av_sigmaI/netI 0.0285
_diffrn_reflns_limit_h_max 27
_diffrn_reflns_limit_h_min -20
_diffrn_reflns_limit_k_max 5
_diffrn_reflns_limit_k_min -7
_diffrn_reflns_limit_l_max 8
_diffrn_reflns_limit_l_min -11
_diffrn_reflns_number 4885
_diffrn_reflns_theta_full 25.02
_diffrn_reflns_theta_max 25.02
_diffrn_reflns_theta_min 1.80
_exptl_absorpt_coefficient_mu 0.270
_exptl_absorpt_correction_T_max 0.9480
_exptl_absorpt_correction_T_min 0.9235
_exptl_absorpt_correction_type multi-scan
_exptl_absorpt_process_details '(SADABS; Sheldrick, 1996)'
_exptl_crystal_colour colorless
_exptl_crystal_density_diffrn 1.277
_exptl_crystal_density_method 'not measured'
_exptl_crystal_description block
_exptl_crystal_F_000 544
_exptl_crystal_size_max 0.30
_exptl_crystal_size_mid 0.26
_exptl_crystal_size_min 0.20
_refine_diff_density_max 0.176
_refine_diff_density_min -0.259
_refine_ls_extinction_method none
_refine_ls_goodness_of_fit_ref 1.052
_refine_ls_hydrogen_treatment mixed
_refine_ls_matrix_type full
_refine_ls_number_parameters 169
_refine_ls_number_reflns 2367
_refine_ls_number_restraints 1
_refine_ls_restrained_S_all 1.052
_refine_ls_R_factor_all 0.0635
_refine_ls_R_factor_gt 0.0469
_refine_ls_shift/su_max 0.002
_refine_ls_shift/su_mean 0.000
_refine_ls_structure_factor_coef Fsqd
_refine_ls_weighting_details 'calc w=1/[\s^2^(Fo^2^)+(0.0514P)^2^+0.7152P] where P=(Fo^2^+2Fc^2^)/3'
_refine_ls_weighting_scheme calc
_refine_ls_wR_factor_gt 0.1154
_refine_ls_wR_factor_ref 0.1279
_reflns_number_gt 1861
_reflns_number_total 2367
_reflns_threshold_expression I>2\s(I)
_cod_data_source_file hg2319.cif
_cod_data_source_block I
_cod_depositor_comments
;
The following automatic conversions were performed:
'_symmetry_cell_setting' value 'Monoclinic' changed to 'monoclinic'
according to '/home/saulius/struct/CIF-dictionaries/cif_core.dic'
dictionary named 'cif_core.dic' version 2.4.1 from 2010-06-29.

Automatic conversion script
Id: cif_fix_enum 1527 2010-12-29 10:47:43Z saulius 

The following automatic conversions were performed:

'_symmetry_cell_setting' value 'Monoclinic' changed to 'monoclinic'
according to /home/saulius/struct/CIF-dictionaries/cif_core.dic
dictionary named 'cif_core.dic' version 2.4.1 from 2010-06-29.

Automatic conversion script
Id: cif_fix_values 1715 2011-07-08 13:25:40Z adriana 
;
_cod_original_cell_volume 1351.4(6)
_cod_original_sg_symbol_H-M 'P 21/c'
_cod_database_code 2216516
_cod_database_fobs_code 2216516

loop_
_symmetry_equiv_pos_as_xyz
'x, y, z'
'-x, y+1/2, -z+1/2'
'-x, -y, -z'
'x, -y-1/2, z-1/2'

loop_
_atom_site_type_symbol
_atom_site_label
_atom_site_fract_x
_atom_site_fract_y
_atom_site_fract_z
_atom_site_U_iso_or_equiv
_atom_site_adp_type
_atom_site_calc_flag
_atom_site_refinement_flags
_atom_site_occupancy
Cl Cl1 0.03364(4) 1.33583(14) 0.65684(12) 0.1027(4) Uani d . 1
O O1 0.23813(7) 0.5885(2) 0.72579(15) 0.0473(4) Uani d . 1
N N1 0.25229(8) 0.6922(3) 0.96238(18) 0.0454(5) Uani d D 1
C C1 0.08899(11) 1.1520(4) 0.7080(3) 0.0592(7) Uani d . 1
C C2 0.08721(11) 0.9683(5) 0.6315(3) 0.0646(7) Uani d . 1
H H2 0.0567 0.9420 0.5539 0.077 Uiso calc R 1
C C3 0.13137(10) 0.8242(4) 0.6718(3) 0.0519(6) Uani d . 1
H H3 0.1306 0.7005 0.6202 0.062 Uiso calc R 1
C C4 0.17688(9) 0.8604(3) 0.7879(2) 0.0389(5) Uani d . 1
C C5 0.17761(11) 1.0476(4) 0.8624(3) 0.0544(6) Uani d . 1
H H5 0.2079 1.0747 0.9402 0.065 Uiso calc R 1
C C6 0.13392(13) 1.1936(4) 0.8224(3) 0.0648(7) Uani d . 1
H H6 0.1349 1.3188 0.8723 0.078 Uiso calc R 1
C C7 0.22494(9) 0.7027(3) 0.8224(2) 0.0388(5) Uani d . 1
C C8 0.30162(9) 0.5585(3) 1.0128(2) 0.0393(5) Uani d . 1
C C9 0.35792(10) 0.6094(3) 0.9857(2) 0.0409(5) Uani d . 1
C C10 0.40452(10) 0.4800(4) 1.0444(2) 0.0453(5) Uani d . 1
H H10 0.4424 0.5121 1.0278 0.054 Uiso calc R 1
C C11 0.39697(10) 0.3051(4) 1.1265(2) 0.0480(6) Uani d . 1
C C12 0.34021(10) 0.2593(4) 1.1516(2) 0.0504(6) Uani d . 1
H H12 0.3339 0.1436 1.2068 0.061 Uiso calc R 1
C C13 0.29303(10) 0.3851(4) 1.0947(2) 0.0449(5) Uani d . 1
H H13 0.2552 0.3529 1.1117 0.054 Uiso calc R 1
C C14 0.36859(12) 0.7973(4) 0.8979(3) 0.0594(7) Uani d . 1
H H14A 0.4104 0.8208 0.9065 0.089 Uiso calc R 1
H H14B 0.3503 0.9157 0.9343 0.089 Uiso calc R 1
H H14C 0.3519 0.7754 0.7969 0.089 Uiso calc R 1
C C15 0.44913(13) 0.1704(5) 1.1882(3) 0.0760(9) Uani d . 1
H H15A 0.4766 0.1661 1.1205 0.114 Uiso calc R 1
H H15B 0.4355 0.0328 1.2035 0.114 Uiso calc R 1
H H15C 0.4684 0.2268 1.2798 0.114 Uiso calc R 1
H H1A 0.2396(10) 0.765(3) 1.033(2) 0.062(7) Uiso d D 1

loop_
_atom_site_aniso_label
_atom_site_aniso_U_11
_atom_site_aniso_U_22
_atom_site_aniso_U_33
_atom_site_aniso_U_12
_atom_site_aniso_U_13
_atom_site_aniso_U_23
Cl1 0.0736(6) 0.0776(6) 0.1499(9) 0.0316(4) -0.0017(5) 0.0127(5)
O1 0.0544(9) 0.0523(9) 0.0344(7) 0.0066(8) 0.0053(6) -0.0048(7)
N1 0.0505(11) 0.0548(12) 0.0307(9) 0.0119(9) 0.0064(8) -0.0029(8)
C1 0.0461(14) 0.0566(15) 0.0749(17) 0.0100(12) 0.0105(12) 0.0102(13)
C2 0.0425(14) 0.0704(18) 0.0750(17) 0.0028(13) -0.0070(12) 0.0000(15)
C3 0.0430(13) 0.0528(15) 0.0577(14) -0.0018(11) 0.0023(11) -0.0071(11)
C4 0.0379(11) 0.0446(12) 0.0350(10) -0.0015(9) 0.0080(8) 0.0023(9)
C5 0.0602(15) 0.0515(14) 0.0473(13) 0.0038(12) -0.0033(11) -0.0055(11)
C6 0.0759(19) 0.0464(15) 0.0713(17) 0.0099(13) 0.0100(14) -0.0054(13)
C7 0.0419(12) 0.0420(12) 0.0330(10) -0.0031(9) 0.0078(9) -0.0006(9)
C8 0.0447(12) 0.0442(12) 0.0278(9) 0.0026(10) 0.0025(8) -0.0043(9)
C9 0.0467(13) 0.0441(12) 0.0320(10) -0.0026(10) 0.0065(9) 0.0005(9)
C10 0.0394(12) 0.0551(14) 0.0414(11) -0.0040(10) 0.0061(9) -0.0005(10)
C11 0.0516(14) 0.0462(13) 0.0448(12) 0.0038(11) 0.0038(10) 0.0012(10)
C12 0.0598(15) 0.0402(12) 0.0508(12) -0.0046(11) 0.0079(11) 0.0071(11)
C13 0.0442(12) 0.0497(13) 0.0415(11) -0.0067(11) 0.0089(9) -0.0015(10)
C14 0.0628(16) 0.0573(16) 0.0587(14) -0.0036(13) 0.0120(12) 0.0147(12)
C15 0.0644(18) 0.074(2) 0.085(2) 0.0148(15) 0.0009(15) 0.0197(16)

loop_
_atom_type_symbol
_atom_type_description
_atom_type_scat_dispersion_real
_atom_type_scat_dispersion_imag
_atom_type_scat_source
C C 0.0033 0.0016 'International Tables Vol C Tables 4.2.6.8 and 6.1.1.4'
H H 0.0000 0.0000 'International Tables Vol C Tables 4.2.6.8 and 6.1.1.4'
N N 0.0061 0.0033 'International Tables Vol C Tables 4.2.6.8 and 6.1.1.4'
O O 0.0106 0.0060 'International Tables Vol C Tables 4.2.6.8 and 6.1.1.4'
Cl Cl 0.1484 0.1585 'International Tables Vol C Tables 4.2.6.8 and 6.1.1.4'

loop_
_geom_angle_atom_site_label_1
_geom_angle_atom_site_label_2
_geom_angle_atom_site_label_3
_geom_angle
C7 N1 C8 123.92(17)
C7 N1 H1A 121.5(16)
C8 N1 H1A 114.5(16)
C6 C1 C2 121.2(2)
C6 C1 Cl1 119.5(2)
C2 C1 Cl1 119.3(2)
C1 C2 C3 119.0(2)
C1 C2 H2 120.5
C3 C2 H2 120.5
C2 C3 C4 121.2(2)
C2 C3 H3 119.4
C4 C3 H3 119.4
C3 C4 C5 118.4(2)
C3 C4 C7 118.81(19)
C5 C4 C7 122.64(19)
C6 C5 C4 120.9(2)
C6 C5 H5 119.6
C4 C5 H5 119.6
C1 C6 C5 119.3(2)
C1 C6 H6 120.3
C5 C6 H6 120.3
O1 C7 N1 122.50(19)
O1 C7 C4 120.87(17)
N1 C7 C4 116.63(18)
C13 C8 C9 120.7(2)
C13 C8 N1 119.17(19)
C9 C8 N1 120.08(19)
C10 C9 C8 117.4(2)
C10 C9 C14 120.8(2)
C8 C9 C14 121.8(2)
C11 C10 C9 123.0(2)
C11 C10 H10 118.5
C9 C10 H10 118.5
C10 C11 C12 118.1(2)
C10 C11 C15 120.8(2)
C12 C11 C15 121.1(2)
C13 C12 C11 120.3(2)
C13 C12 H12 119.9
C11 C12 H12 119.9
C12 C13 C8 120.6(2)
C12 C13 H13 119.7
C8 C13 H13 119.7
C9 C14 H14A 109.5
C9 C14 H14B 109.5
H14A C14 H14B 109.5
C9 C14 H14C 109.5
H14A C14 H14C 109.5
H14B C14 H14C 109.5
C11 C15 H15A 109.5
C11 C15 H15B 109.5
H15A C15 H15B 109.5
C11 C15 H15C 109.5
H15A C15 H15C 109.5
H15B C15 H15C 109.5

loop_
_geom_bond_atom_site_label_1
_geom_bond_atom_site_label_2
_geom_bond_distance
Cl1 C1 1.744(3)
O1 C7 1.236(2)
N1 C7 1.344(3)
N1 C8 1.437(3)
N1 H1A 0.892(10)
C1 C6 1.374(4)
C1 C2 1.379(4)
C2 C3 1.380(3)
C2 H2 0.9300
C3 C4 1.387(3)
C3 H3 0.9300
C4 C5 1.390(3)
C4 C7 1.495(3)
C5 C6 1.380(4)
C5 H5 0.9300
C6 H6 0.9300
C8 C13 1.386(3)
C8 C9 1.395(3)
C9 C10 1.393(3)
C9 C14 1.503(3)
C10 C11 1.388(3)
C10 H10 0.9300
C11 C12 1.391(3)
C11 C15 1.511(3)
C12 C13 1.384(3)
C12 H12 0.9300
C13 H13 0.9300
C14 H14A 0.9600
C14 H14B 0.9600
C14 H14C 0.9600
C15 H15A 0.9600
C15 H15B 0.9600
C15 H15C 0.9600

loop_
_geom_hbond_atom_site_label_D
_geom_hbond_atom_site_label_H
_geom_hbond_atom_site_label_A
_geom_hbond_site_symmetry_A
_geom_hbond_distance_DH
_geom_hbond_distance_HA
_geom_hbond_distance_DA
_geom_hbond_angle_DHA
N1 H1A O1 4_576 0.892(10) 2.027(12) 2.886(2) 161(2)

loop_
_geom_torsion_atom_site_label_1
_geom_torsion_atom_site_label_2
_geom_torsion_atom_site_label_3
_geom_torsion_atom_site_label_4
_geom_torsion
C6 C1 C2 C3 0.3(4)
Cl1 C1 C2 C3 179.5(2)
C1 C2 C3 C4 0.5(4)
C2 C3 C4 C5 -0.9(4)
C2 C3 C4 C7 -177.3(2)
C3 C4 C5 C6 0.4(4)
C7 C4 C5 C6 176.7(2)
C2 C1 C6 C5 -0.8(4)
Cl1 C1 C6 C5 180.0(2)
C4 C5 C6 C1 0.4(4)
C8 N1 C7 O1 4.1(3)
C8 N1 C7 C4 -176.16(19)
C3 C4 C7 O1 27.6(3)
C5 C4 C7 O1 -148.7(2)
C3 C4 C7 N1 -152.1(2)
C5 C4 C7 N1 31.6(3)
C7 N1 C8 C13 -106.9(2)
C7 N1 C8 C9 76.4(3)
C13 C8 C9 C10 -0.2(3)
N1 C8 C9 C10 176.43(18)
C13 C8 C9 C14 -179.6(2)
N1 C8 C9 C14 -3.0(3)
C8 C9 C10 C11 0.4(3)
C14 C9 C10 C11 179.8(2)
C9 C10 C11 C12 -0.5(3)
C9 C10 C11 C15 -179.8(2)
C10 C11 C12 C13 0.4(3)
C15 C11 C12 C13 179.7(2)
C11 C12 C13 C8 -0.3(3)
C9 C8 C13 C12 0.2(3)
N1 C8 C13 C12 -176.50(19)

loop_
_cod_related_entry_id
_cod_related_entry_database
_cod_related_entry_code
1 ChemSpider 260516
